data_1534122
loop_
_publ_author_name
'Bharitkar, Yogesh P.'
'Das, Mohua'
'Kumari, Neha'
'Kumari, M. Padma'
'Hazra, Abhijit'
'Bhayye, Sagar S.'
'Natarajan, Ramalingam'
'Shah, Siddharth'
'Chatterjee, Sourav'
'Mondal, Nirup B.'

_publ_section_title
;
 Synthesis of Bis-pyrrolizidine-Fused Dispiro-oxindole Analogues of
 Curcumin via One-Pot Azomethine Ylide Cycloaddition: Experimental and
 Computational Approach toward Regio- and Diastereoselection.
;
_journal_issue 18
_journal_name_full 'Organic letters'
_journal_page_first 4440
_journal_page_last 4443
_journal_paper_doi 10.1021/acs.orglett.5b02085
_journal_volume 17
_journal_year 2015
_chemical_formula_moiety 'C49 H52 N4 O8, 2(C5 H5 N)'
_chemical_formula_sum 'C59 H63 N6 O8'
_chemical_formula_weight 984.15
_space_group_crystal_system monoclinic
_space_group_IT_number 15
_space_group_name_Hall '-C 2yc'
_space_group_name_H-M_alt 'C 1 2/c 1'
_symmetry_space_group_name_Hall '-C 2yc'
_symmetry_space_group_name_H-M 'C 1 2/c 1'
_atom_sites_solution_hydrogens geom
_atom_sites_solution_primary direct
_audit_creation_date 2015-07-01
_audit_creation_method
;
Olex2 1.2
(compiled 2015.01.26 svn.r3150 for OlexSys, GUI svn.r4998)
;
_cell_angle_alpha 90
_cell_angle_beta 120.843(5)
_cell_angle_gamma 90
_cell_formula_units_Z 4
_cell_length_a 20.0623(18)
_cell_length_b 15.4284(14)
_cell_length_c 19.2848(17)
_cell_measurement_reflns_used 2683
_cell_measurement_temperature 296(2)
_cell_measurement_theta_max 21.056
_cell_measurement_theta_min 2.365
_cell_volume 5125.0(8)
_computing_cell_refinement 'SAINT v8.34A (Bruker, 2013)'
_computing_data_reduction 'SAINT v8.34A (Bruker, 2013)'
_computing_molecular_graphics 'Olex2 (Dolomanov et al., 2009)'
_computing_publication_material 'Olex2 (Dolomanov et al., 2009)'
_computing_structure_refinement 'ShelXL (Sheldrick, 2008)'
_computing_structure_solution 'ShelXT (Sheldrick, 2015)'
_diffrn_ambient_temperature 296.15
_diffrn_measured_fraction_theta_full 0.991
_diffrn_measured_fraction_theta_max 0.991
_diffrn_measurement_device_type 'Bruker APEX-II CCD'
_diffrn_measurement_method '\f and \w scans'
_diffrn_radiation_type MoK\a
_diffrn_radiation_wavelength 0.71073
_diffrn_reflns_av_R_equivalents 0.0838
_diffrn_reflns_av_unetI/netI 0.0766
_diffrn_reflns_laue_measured_fraction_full 0.991
_diffrn_reflns_laue_measured_fraction_max 0.991
_diffrn_reflns_limit_h_max 23
_diffrn_reflns_limit_h_min -23
_diffrn_reflns_limit_k_max 18
_diffrn_reflns_limit_k_min -18
_diffrn_reflns_limit_l_max 22
_diffrn_reflns_limit_l_min -21
_diffrn_reflns_number 27998
_diffrn_reflns_point_group_measured_fraction_full 0.991
_diffrn_reflns_point_group_measured_fraction_max 0.991
_diffrn_reflns_theta_full 25.081
_diffrn_reflns_theta_max 25.081
_diffrn_reflns_theta_min 1.778
_diffrn_standards_number 0
_exptl_absorpt_coefficient_mu 0.085
_exptl_absorpt_correction_T_max 0.7452
_exptl_absorpt_correction_T_min 0.6677
_exptl_absorpt_correction_type multi-scan
_exptl_absorpt_process_details
;
SADABS-2014/4 (Bruker,2014/4) was used for absorption correction.
wR2(int) was 0.1400 before and 0.0650 after correction.
The Ratio of minimum to maximum transmission is 0.8960.
The \l/2 correction factor is 0.00150.
;
_exptl_crystal_colour colourless
_exptl_crystal_colour_primary colourless
_exptl_crystal_density_diffrn 1.275
_exptl_crystal_description irregular
_exptl_crystal_F_000 2092
_exptl_crystal_size_max 0.38
_exptl_crystal_size_mid 0.28
_exptl_crystal_size_min 0.24
_refine_diff_density_max 0.174
_refine_diff_density_min -0.182
_refine_diff_density_rms 0.043
_refine_ls_extinction_coef 0.0014(2)
_refine_ls_extinction_expression Fc^*^=kFc[1+0.001xFc^2^\l^3^/sin(2\q)]^-1/4^
_refine_ls_extinction_method 'SHELXL-2014/7 (Sheldrick 2014'
_refine_ls_goodness_of_fit_ref 0.966
_refine_ls_hydrogen_treatment constr
_refine_ls_matrix_type full
_refine_ls_number_parameters 337
_refine_ls_number_reflns 4520
_refine_ls_number_restraints 0
_refine_ls_restrained_S_all 0.966
_refine_ls_R_factor_all 0.1188
_refine_ls_R_factor_gt 0.0507
_refine_ls_shift/su_max 0.000
_refine_ls_shift/su_mean 0.000
_refine_ls_structure_factor_coef Fsqd
_refine_ls_weighting_details 'w=1/[\s^2^(Fo^2^)+(0.0698P)^2^] where P=(Fo^2^+2Fc^2^)/3'
_refine_ls_weighting_scheme calc
_refine_ls_wR_factor_gt 0.1179
_refine_ls_wR_factor_ref 0.1471
_reflns_Friedel_coverage 0.000
_reflns_number_gt 2388
_reflns_number_total 4520
_reflns_threshold_expression 'I > 2\s(I)'
_cod_data_source_file ol5b02085_si_004.cif
_cod_data_source_block CL_cy_4Fb_0m_a
_cod_database_code 1534122
_shelx_space_group_comment
;
The symmetry employed for this shelxl refinement is uniquely defined
by the following loop, which should always be used as a source of
symmetry information in preference to the above space-group names.
They are only intended as comments.
;
_olex2_refinement_description
;
1. Fixed Uiso
 At 1.2 times of:
  All C(H) groups, All C(H,H) groups, All N(H) groups
 At 1.5 times of:
  All C(H,H,H) groups, All O(H) groups
2. Others
 Fixed Sof: H1(0.5)
3.a Ternary CH refined with riding coordinates:
 C3(H3A), C4(H4), C5(H5)
3.b Secondary CH2 refined with riding coordinates:
 C6(H6A,H6B), C7(H7A,H7B), C8(H8A,H8B)
3.c Aromatic/amide H refined with riding coordinates:
 N1(H1A), C1(H1B), C13(H13), C15(H15), C19(H19), C20(H20), C23(H23), C26(H26),
 C27(H27), C28(H28), C29(H29), C30(H30)
3.d Idealised Me refined as rotating group:
 C17(H17A,H17B,H17C), C24(H24A,H24B,H24C), C25(H25A,H25B,H25C)
3.e Idealised tetrahedral OH refined as rotating group:
 O1(H1)
3.f Idealised tetrahedral OH refined as rotating group with stretchable bonds:
 O3(H3)
;
_shelx_shelxl_version_number 2014/7
_olex2_submission_special_instructions 'No special instructions were received'

loop_
_space_group_symop_operation_xyz
'x, y, z'
'-x, y, -z+1/2'
'x+1/2, y+1/2, z'
'-x+1/2, y+1/2, -z+1/2'
'-x, -y, -z'
'x, -y, z-1/2'
'-x+1/2, -y+1/2, -z'
'x+1/2, -y+1/2, z-1/2'

loop_
_atom_site_label
_atom_site_type_symbol
_atom_site_fract_x
_atom_site_fract_y
_atom_site_fract_z
_atom_site_U_iso_or_equiv
_atom_site_adp_type
_atom_site_occupancy
_atom_site_site_symmetry_order
_atom_site_calc_flag
_atom_site_refinement_flags_posn
_atom_site_refinement_flags_adp
_atom_site_refinement_flags_occupancy
O1 O 0.43981(11) 0.37466(10) 0.68287(10) 0.0484(5) Uani 1 1 d . . .
H1 H 0.4756 0.3559 0.7256 0.073 Uiso 0.5 1 calc GR . .
O2 O 0.28360(11) 0.35853(11) 0.48799(10) 0.0526(5) Uani 1 1 d . . .
O3 O 0.53838(13) 0.86269(13) 0.58151(12) 0.0668(6) Uani 1 1 d . . .
H3 H 0.5423(17) 0.9172(19) 0.6144(19) 0.100 Uiso 1 1 calc GR . .
O4 O 0.51812(13) 0.71515(13) 0.50616(13) 0.0726(7) Uani 1 1 d . . .
N1 N 0.25026(12) 0.31491(13) 0.58042(12) 0.0447(6) Uani 1 1 d . . .
H1A H 0.2318 0.2645 0.5610 0.054 Uiso 1 1 calc R . .
N2 N 0.23586(12) 0.52332(13) 0.53520(11) 0.0429(6) Uani 1 1 d . . .
C1 C 0.5000 0.5042(2) 0.7500 0.0411(9) Uani 1 2 d S T P
H1B H 0.5000 0.5645 0.7500 0.049 Uiso 1 2 calc RS T P
C2 C 0.44011(15) 0.45917(16) 0.68504(14) 0.0377(6) Uani 1 1 d . . .
C3 C 0.37222(15) 0.50141(15) 0.61308(14) 0.0374(6) Uani 1 1 d . . .
H3A H 0.3785 0.4920 0.5665 0.045 Uiso 1 1 calc R . .
C4 C 0.35805(15) 0.59892(15) 0.61663(14) 0.0374(7) Uani 1 1 d . . .
H4 H 0.3577 0.6093 0.6666 0.045 Uiso 1 1 calc R . .
C5 C 0.27362(15) 0.60937(15) 0.54548(14) 0.0394(7) Uani 1 1 d . . .
H5 H 0.2744 0.6234 0.4963 0.047 Uiso 1 1 calc R . .
C6 C 0.22227(17) 0.67553(17) 0.55618(17) 0.0524(8) Uani 1 1 d . . .
H6A H 0.2538 0.7177 0.5975 0.063 Uiso 1 1 calc R . .
H6B H 0.1888 0.7059 0.5060 0.063 Uiso 1 1 calc R . .
C7 C 0.17467(18) 0.62203(19) 0.58134(17) 0.0620(9) Uani 1 1 d . . .
H7A H 0.1253 0.6496 0.5650 0.074 Uiso 1 1 calc R . .
H7B H 0.2025 0.6129 0.6393 0.074 Uiso 1 1 calc R . .
C8 C 0.16319(17) 0.53705(19) 0.53613(17) 0.0588(8) Uani 1 1 d . . .
H8A H 0.1545 0.4897 0.5636 0.071 Uiso 1 1 calc R . .
H8B H 0.1190 0.5410 0.4815 0.071 Uiso 1 1 calc R . .
C9 C 0.29339(15) 0.45972(15) 0.59277(14) 0.0379(7) Uani 1 1 d . . .
C10 C 0.27615(15) 0.37249(16) 0.54626(16) 0.0417(7) Uani 1 1 d . . .
C11 C 0.25783(15) 0.34911(16) 0.65277(15) 0.0400(7) Uani 1 1 d . . .
C12 C 0.28649(15) 0.43342(16) 0.66506(14) 0.0380(7) Uani 1 1 d . . .
C13 C 0.30328(15) 0.47674(16) 0.73502(15) 0.0444(7) Uani 1 1 d . . .
H13 H 0.3232 0.5327 0.7441 0.053 Uiso 1 1 calc R . .
C14 C 0.29042(16) 0.43669(18) 0.79190(15) 0.0477(7) Uani 1 1 d . . .
C15 C 0.25928(17) 0.35333(18) 0.77529(16) 0.0546(8) Uani 1 1 d . . .
H15 H 0.2497 0.3271 0.8128 0.065 Uiso 1 1 calc R . .
C16 C 0.24162(16) 0.30679(17) 0.70588(16) 0.0468(7) Uani 1 1 d . . .
C17 C 0.20616(19) 0.21699(18) 0.68924(17) 0.0661(9) Uani 1 1 d . . .
H17A H 0.1688 0.2113 0.6327 0.099 Uiso 1 1 calc GR . .
H17B H 0.1810 0.2084 0.7197 0.099 Uiso 1 1 calc GR . .
H17C H 0.2462 0.1744 0.7048 0.099 Uiso 1 1 calc GR . .
C18 C 0.41229(15) 0.66499(16) 0.61325(14) 0.0383(6) Uani 1 1 d . . .
C19 C 0.42609(15) 0.74295(16) 0.65403(14) 0.0457(7) Uani 1 1 d . . .
H19 H 0.4071 0.7513 0.6885 0.055 Uiso 1 1 calc R . .
C20 C 0.46820(16) 0.80951(17) 0.64432(16) 0.0500(8) Uani 1 1 d . . .
H20 H 0.4760 0.8615 0.6719 0.060 Uiso 1 1 calc R . .
C21 C 0.49805(16) 0.79928(17) 0.59473(16) 0.0474(7) Uani 1 1 d . . .
C22 C 0.48592(16) 0.71996(18) 0.55422(15) 0.0477(7) Uani 1 1 d . . .
C23 C 0.44371(16) 0.65426(17) 0.56359(15) 0.0468(7) Uani 1 1 d . . .
H23 H 0.4362 0.6021 0.5363 0.056 Uiso 1 1 calc R . .
C24 C 0.5096(2) 0.6378(2) 0.4642(2) 0.0883(12) Uani 1 1 d . . .
H24A H 0.4562 0.6306 0.4226 0.132 Uiso 1 1 calc GR . .
H24B H 0.5255 0.5898 0.5010 0.132 Uiso 1 1 calc GR . .
H24C H 0.5413 0.6401 0.4401 0.132 Uiso 1 1 calc GR . .
C25 C 0.30995(19) 0.48271(18) 0.86943(15) 0.0660(9) Uani 1 1 d . . .
H25A H 0.3622 0.5040 0.8952 0.099 Uiso 1 1 calc GR . .
H25B H 0.3051 0.4429 0.9049 0.099 Uiso 1 1 calc GR . .
H25C H 0.2749 0.5304 0.8574 0.099 Uiso 1 1 calc GR . .
N3 N 0.55734(18) 1.01113(19) 0.6709(2) 0.0791(9) Uani 1 1 d . . .
C26 C 0.5969(2) 1.0065(3) 0.7506(3) 0.0880(11) Uani 1 1 d . . .
H26 H 0.6129 0.9521 0.7743 0.106 Uiso 1 1 calc R . .
C27 C 0.6158(2) 1.0773(4) 0.8003(3) 0.1042(14) Uani 1 1 d . . .
H27 H 0.6428 1.0705 0.8561 0.125 Uiso 1 1 calc R . .
C28 C 0.5945(3) 1.1576(4) 0.7667(4) 0.1221(19) Uani 1 1 d . . .
H28 H 0.6079 1.2068 0.7990 0.147 Uiso 1 1 calc R . .
C29 C 0.5538(3) 1.1643(3) 0.6857(4) 0.1166(16) Uani 1 1 d . . .
H29 H 0.5379 1.2184 0.6614 0.140 Uiso 1 1 calc R . .
C30 C 0.5354(2) 1.0903(3) 0.6385(3) 0.0940(12) Uani 1 1 d . . .
H30 H 0.5069 1.0958 0.5826 0.113 Uiso 1 1 calc R . .

loop_
_atom_site_aniso_label
_atom_site_aniso_U_11
_atom_site_aniso_U_22
_atom_site_aniso_U_33
_atom_site_aniso_U_23
_atom_site_aniso_U_13
_atom_site_aniso_U_12
O1 0.0534(14) 0.0290(11) 0.0526(12) -0.0023(8) 0.0197(10) 0.0001(9)
O2 0.0762(15) 0.0440(12) 0.0429(11) -0.0093(9) 0.0343(11) -0.0108(10)
O3 0.0818(16) 0.0571(14) 0.0779(15) -0.0102(11) 0.0527(13) -0.0270(12)
O4 0.0914(18) 0.0669(15) 0.0873(16) -0.0172(12) 0.0658(15) -0.0204(13)
N1 0.0589(16) 0.0320(13) 0.0420(13) -0.0070(10) 0.0251(12) -0.0126(11)
N2 0.0445(15) 0.0356(13) 0.0414(13) 0.0035(10) 0.0170(11) -0.0012(11)
C1 0.045(2) 0.028(2) 0.040(2) 0.000 0.014(2) 0.000
C2 0.0448(18) 0.0308(15) 0.0425(15) 0.0012(12) 0.0261(14) 0.0009(13)
C3 0.0433(17) 0.0343(15) 0.0337(14) -0.0024(11) 0.0191(13) -0.0027(13)
C4 0.0445(17) 0.0341(15) 0.0337(14) -0.0003(11) 0.0201(13) -0.0023(13)
C5 0.0464(18) 0.0334(15) 0.0361(15) 0.0038(11) 0.0194(14) -0.0003(13)
C6 0.0503(19) 0.0465(18) 0.0552(18) -0.0021(14) 0.0235(16) 0.0050(15)
C7 0.060(2) 0.074(2) 0.0569(19) 0.0146(16) 0.0340(17) 0.0229(18)
C8 0.0428(19) 0.059(2) 0.066(2) 0.0192(16) 0.0211(16) 0.0028(16)
C9 0.0453(17) 0.0301(14) 0.0364(14) 0.0003(12) 0.0197(13) -0.0024(13)
C10 0.0474(18) 0.0361(16) 0.0361(15) 0.0013(12) 0.0174(14) -0.0023(13)
C11 0.0441(18) 0.0378(16) 0.0372(15) 0.0008(12) 0.0201(13) 0.0002(13)
C12 0.0430(17) 0.0329(16) 0.0373(15) -0.0004(12) 0.0200(13) -0.0018(13)
C13 0.0521(19) 0.0373(16) 0.0410(16) 0.0002(12) 0.0218(14) 0.0001(13)
C14 0.059(2) 0.0451(18) 0.0392(16) 0.0049(13) 0.0256(15) 0.0060(15)
C15 0.073(2) 0.052(2) 0.0497(18) 0.0122(15) 0.0393(17) 0.0044(17)
C16 0.054(2) 0.0393(17) 0.0498(17) 0.0073(13) 0.0289(16) 0.0020(14)
C17 0.087(3) 0.0474(19) 0.072(2) 0.0049(15) 0.046(2) -0.0113(17)
C18 0.0399(16) 0.0353(16) 0.0359(14) 0.0011(12) 0.0166(13) 0.0005(13)
C19 0.057(2) 0.0375(17) 0.0453(16) -0.0035(13) 0.0279(15) -0.0062(14)
C20 0.061(2) 0.0376(17) 0.0478(17) -0.0052(13) 0.0257(16) -0.0083(14)
C21 0.0493(19) 0.0444(17) 0.0462(17) -0.0012(14) 0.0229(15) -0.0099(15)
C22 0.0487(19) 0.0528(19) 0.0480(17) -0.0047(14) 0.0294(15) -0.0037(15)
C23 0.0532(19) 0.0391(17) 0.0496(17) -0.0090(13) 0.0273(15) -0.0080(14)
C24 0.119(3) 0.078(3) 0.105(3) -0.020(2) 0.085(3) -0.008(2)
C25 0.095(3) 0.062(2) 0.0453(18) 0.0013(15) 0.0392(18) 0.0082(18)
N3 0.088(2) 0.064(2) 0.096(2) -0.0161(18) 0.054(2) -0.0252(17)
C26 0.078(3) 0.087(3) 0.094(3) -0.011(3) 0.041(3) -0.012(2)
C27 0.074(3) 0.138(4) 0.100(3) -0.042(3) 0.045(3) -0.017(3)
C28 0.111(4) 0.102(4) 0.183(6) -0.068(4) 0.097(5) -0.038(3)
C29 0.137(5) 0.069(3) 0.185(5) -0.010(4) 0.111(5) -0.013(3)
C30 0.104(3) 0.096(3) 0.111(3) -0.002(3) 0.076(3) -0.023(3)

loop_
_atom_type_symbol
_atom_type_description
_atom_type_scat_dispersion_real
_atom_type_scat_dispersion_imag
_atom_type_scat_source
C C 0.0033 0.0016 'International Tables Vol C Tables 4.2.6.8 and 6.1.1.4'
H H 0.0000 0.0000 'International Tables Vol C Tables 4.2.6.8 and 6.1.1.4'
N N 0.0061 0.0033 'International Tables Vol C Tables 4.2.6.8 and 6.1.1.4'
O O 0.0106 0.0060 'International Tables Vol C Tables 4.2.6.8 and 6.1.1.4'

loop_
_geom_angle_atom_site_label_1
_geom_angle_atom_site_label_2
_geom_angle_atom_site_label_3
_geom_angle
_geom_angle_site_symmetry_1
_geom_angle_site_symmetry_3
C2 O1 H1 109.5 . .
C21 O3 H3 109.5 . .
C22 O4 C24 118.3(2) . .
C10 N1 H1A 124.5 . .
C10 N1 C11 110.9(2) . .
C11 N1 H1A 124.5 . .
C8 N2 C5 107.9(2) . .
C8 N2 C9 118.5(2) . .
C9 N2 C5 109.95(19) . .
C2 C1 H1B 119.8 . .
C2 C1 H1B 119.8 2_656 .
C2 C1 C2 120.3(3) . 2_656
O1 C2 C1 120.9(2) . .
O1 C2 C3 114.6(2) . .
C1 C2 C3 124.5(2) . .
C2 C3 H3A 107.4 . .
C2 C3 C4 118.8(2) . .
C2 C3 C9 112.0(2) . .
C4 C3 H3A 107.4 . .
C4 C3 C9 103.2(2) . .
C9 C3 H3A 107.4 . .
C3 C4 H4 107.4 . .
C3 C4 C5 101.86(19) . .
C5 C4 H4 107.4 . .
C18 C4 C3 120.1(2) . .
C18 C4 H4 107.4 . .
C18 C4 C5 112.04(19) . .
N2 C5 C4 106.01(18) . .
N2 C5 H5 109.1 . .
N2 C5 C6 106.2(2) . .
C4 C5 H5 109.1 . .
C6 C5 C4 117.0(2) . .
C6 C5 H5 109.1 . .
C5 C6 H6A 110.8 . .
C5 C6 H6B 110.8 . .
H6A C6 H6B 108.9 . .
C7 C6 C5 104.9(2) . .
C7 C6 H6A 110.8 . .
C7 C6 H6B 110.8 . .
C6 C7 H7A 111.2 . .
C6 C7 H7B 111.2 . .
C6 C7 C8 102.7(2) . .
H7A C7 H7B 109.1 . .
C8 C7 H7A 111.2 . .
C8 C7 H7B 111.2 . .
N2 C8 C7 105.6(2) . .
N2 C8 H8A 110.6 . .
N2 C8 H8B 110.6 . .
C7 C8 H8A 110.6 . .
C7 C8 H8B 110.6 . .
H8A C8 H8B 108.8 . .
N2 C9 C3 102.37(19) . .
N2 C9 C10 106.40(19) . .
N2 C9 C12 117.3(2) . .
C10 C9 C3 113.5(2) . .
C12 C9 C3 115.8(2) . .
C12 C9 C10 101.50(19) . .
O2 C10 N1 125.9(2) . .
O2 C10 C9 125.8(2) . .
N1 C10 C9 108.3(2) . .
C12 C11 N1 109.9(2) . .
C16 C11 N1 127.0(2) . .
C16 C11 C12 123.1(2) . .
C11 C12 C9 108.4(2) . .
C13 C12 C9 132.2(2) . .
C13 C12 C11 119.3(2) . .
C12 C13 H13 119.9 . .
C12 C13 C14 120.2(2) . .
C14 C13 H13 119.9 . .
C13 C14 C25 120.7(3) . .
C15 C14 C13 118.1(2) . .
C15 C14 C25 121.2(2) . .
C14 C15 H15 118.0 . .
C14 C15 C16 124.0(2) . .
C16 C15 H15 118.0 . .
C11 C16 C15 115.2(2) . .
C11 C16 C17 122.5(2) . .
C15 C16 C17 122.3(2) . .
C16 C17 H17A 109.5 . .
C16 C17 H17B 109.5 . .
C16 C17 H17C 109.5 . .
H17A C17 H17B 109.5 . .
H17A C17 H17C 109.5 . .
H17B C17 H17C 109.5 . .
C19 C18 C4 119.9(2) . .
C19 C18 C23 117.5(2) . .
C23 C18 C4 122.3(2) . .
C18 C19 H19 119.4 . .
C18 C19 C20 121.3(2) . .
C20 C19 H19 119.4 . .
C19 C20 H20 119.4 . .
C21 C20 C19 121.1(2) . .
C21 C20 H20 119.4 . .
O3 C21 C20 123.8(2) . .
O3 C21 C22 117.9(2) . .
C20 C21 C22 118.3(2) . .
O4 C22 C21 114.5(2) . .
O4 C22 C23 125.1(2) . .
C23 C22 C21 120.4(2) . .
C18 C23 H23 119.3 . .
C22 C23 C18 121.4(2) . .
C22 C23 H23 119.3 . .
O4 C24 H24A 109.5 . .
O4 C24 H24B 109.5 . .
O4 C24 H24C 109.5 . .
H24A C24 H24B 109.5 . .
H24A C24 H24C 109.5 . .
H24B C24 H24C 109.5 . .
C14 C25 H25A 109.5 . .
C14 C25 H25B 109.5 . .
C14 C25 H25C 109.5 . .
H25A C25 H25B 109.5 . .
H25A C25 H25C 109.5 . .
H25B C25 H25C 109.5 . .
C26 N3 C30 116.7(3) . .
N3 C26 H26 118.2 . .
N3 C26 C27 123.7(4) . .
C27 C26 H26 118.2 . .
C26 C27 H27 120.5 . .
C28 C27 C26 119.0(4) . .
C28 C27 H27 120.5 . .
C27 C28 H28 120.7 . .
C29 C28 C27 118.5(5) . .
C29 C28 H28 120.7 . .
C28 C29 H29 120.1 . .
C28 C29 C30 119.9(5) . .
C30 C29 H29 120.1 . .
N3 C30 C29 122.1(4) . .
N3 C30 H30 118.9 . .
C29 C30 H30 118.9 . .

loop_
_geom_bond_atom_site_label_1
_geom_bond_atom_site_label_2
_geom_bond_distance
_geom_bond_site_symmetry_2
O1 H1 0.8200 .
O1 C2 1.304(3) .
O2 C10 1.226(3) .
O3 H3 1.03(3) .
O3 C21 1.374(3) .
O4 C22 1.377(3) .
O4 C24 1.402(3) .
N1 H1A 0.8600 .
N1 C10 1.358(3) .
N1 C11 1.425(3) .
N2 C5 1.491(3) .
N2 C8 1.482(3) .
N2 C9 1.488(3) .
C1 H1B 0.9300 .
C1 C2 1.397(3) 2_656
C1 C2 1.397(3) .
C2 C3 1.506(3) .
C3 H3A 0.9800 .
C3 C4 1.539(3) .
C3 C9 1.560(3) .
C4 H4 0.9800 .
C4 C5 1.548(3) .
C4 C18 1.517(3) .
C5 H5 0.9800 .
C5 C6 1.537(3) .
C6 H6A 0.9700 .
C6 H6B 0.9700 .
C6 C7 1.518(4) .
C7 H7A 0.9700 .
C7 H7B 0.9700 .
C7 C8 1.525(4) .
C8 H8A 0.9700 .
C8 H8B 0.9700 .
C9 C10 1.555(3) .
C9 C12 1.525(3) .
C11 C12 1.392(3) .
C11 C16 1.387(3) .
C12 C13 1.384(3) .
C13 H13 0.9300 .
C13 C14 1.393(3) .
C14 C15 1.393(4) .
C14 C25 1.514(3) .
C15 H15 0.9300 .
C15 C16 1.395(3) .
C16 C17 1.515(4) .
C17 H17A 0.9600 .
C17 H17B 0.9600 .
C17 H17C 0.9600 .
C18 C19 1.385(3) .
C18 C23 1.400(3) .
C19 H19 0.9300 .
C19 C20 1.402(3) .
C20 H20 0.9300 .
C20 C21 1.373(3) .
C21 C22 1.404(4) .
C22 C23 1.391(3) .
C23 H23 0.9300 .
C24 H24A 0.9600 .
C24 H24B 0.9600 .
C24 H24C 0.9600 .
C25 H25A 0.9600 .
C25 H25B 0.9600 .
C25 H25C 0.9600 .
N3 C26 1.321(4) .
N3 C30 1.339(4) .
C26 H26 0.9300 .
C26 C27 1.373(5) .
C27 H27 0.9300 .
C27 C28 1.362(6) .
C28 H28 0.9300 .
C28 C29 1.344(6) .
C29 H29 0.9300 .
C29 C30 1.387(5) .
C30 H30 0.9300 .

loop_
_geom_torsion_atom_site_label_1
_geom_torsion_atom_site_label_2
_geom_torsion_atom_site_label_3
_geom_torsion_atom_site_label_4
_geom_torsion
_geom_torsion_site_symmetry_1
O1 C2 C3 C4 168.3(2) .
O1 C2 C3 C9 48.1(3) .
O3 C21 C22 O4 1.1(4) .
O3 C21 C22 C23 -178.3(2) .
O4 C22 C23 C18 -179.4(2) .
N1 C11 C12 C9 4.1(3) .
N1 C11 C12 C13 -175.6(2) .
N1 C11 C16 C15 175.7(2) .
N1 C11 C16 C17 -5.2(4) .
N2 C5 C6 C7 19.7(3) .
N2 C9 C10 O2 65.6(3) .
N2 C9 C10 N1 -113.4(2) .
N2 C9 C12 C11 107.2(2) .
N2 C9 C12 C13 -73.1(4) .
C1 C2 C3 C4 -12.0(3) .
C1 C2 C3 C9 -132.2(2) .
C2 C1 C2 O1 -1.55(16) 2_656
C2 C1 C2 C3 178.7(3) 2_656
C2 C3 C4 C5 -164.2(2) .
C2 C3 C4 C18 71.4(3) .
C2 C3 C9 N2 166.87(19) .
C2 C3 C9 C10 -78.9(3) .
C2 C3 C9 C12 38.0(3) .
C3 C4 C5 N2 26.7(2) .
C3 C4 C5 C6 144.9(2) .
C3 C4 C18 C19 -148.0(2) .
C3 C4 C18 C23 38.4(3) .
C3 C9 C10 O2 -46.2(3) .
C3 C9 C10 N1 134.8(2) .
C3 C9 C12 C11 -131.6(2) .
C3 C9 C12 C13 48.1(4) .
C4 C3 C9 N2 37.9(2) .
C4 C3 C9 C10 152.14(19) .
C4 C3 C9 C12 -91.0(2) .
C4 C5 C6 C7 -98.4(3) .
C4 C18 C19 C20 -172.2(2) .
C4 C18 C23 C22 172.4(2) .
C5 N2 C8 C7 -23.4(3) .
C5 N2 C9 C3 -21.5(2) .
C5 N2 C9 C10 -140.8(2) .
C5 N2 C9 C12 106.5(2) .
C5 C4 C18 C19 92.5(3) .
C5 C4 C18 C23 -81.0(3) .
C5 C6 C7 C8 -33.2(3) .
C6 C7 C8 N2 35.1(3) .
C8 N2 C5 C4 127.4(2) .
C8 N2 C5 C6 2.3(3) .
C8 N2 C9 C3 -146.1(2) .
C8 N2 C9 C10 94.5(2) .
C8 N2 C9 C12 -18.1(3) .
C9 N2 C5 C4 -3.1(3) .
C9 N2 C5 C6 -128.3(2) .
C9 N2 C8 C7 102.3(2) .
C9 C3 C4 C5 -39.6(2) .
C9 C3 C4 C18 -164.0(2) .
C9 C12 C13 C14 179.4(3) .
C10 N1 C11 C12 2.6(3) .
C10 N1 C11 C16 -175.9(3) .
C10 C9 C12 C11 -8.2(3) .
C10 C9 C12 C13 171.5(3) .
C11 N1 C10 O2 172.9(2) .
C11 N1 C10 C9 -8.1(3) .
C11 C12 C13 C14 -1.0(4) .
C12 C9 C10 O2 -171.2(3) .
C12 C9 C10 N1 9.8(3) .
C12 C11 C16 C15 -2.7(4) .
C12 C11 C16 C17 176.4(3) .
C12 C13 C14 C15 -1.1(4) .
C12 C13 C14 C25 178.8(3) .
C13 C14 C15 C16 1.3(4) .
C14 C15 C16 C11 0.5(4) .
C14 C15 C16 C17 -178.6(3) .
C16 C11 C12 C9 -177.2(2) .
C16 C11 C12 C13 3.0(4) .
C18 C4 C5 N2 156.38(19) .
C18 C4 C5 C6 -85.4(3) .
C18 C19 C20 C21 -0.8(4) .
C19 C18 C23 C22 -1.2(4) .
C19 C20 C21 O3 178.6(2) .
C19 C20 C21 C22 -0.5(4) .
C20 C21 C22 O4 -179.7(2) .
C20 C21 C22 C23 0.9(4) .
C21 C22 C23 C18 0.0(4) .
C23 C18 C19 C20 1.6(4) .
C24 O4 C22 C21 179.3(3) .
C24 O4 C22 C23 -1.4(4) .
C25 C14 C15 C16 -178.6(3) .
N3 C26 C27 C28 -1.5(6) .
C26 N3 C30 C29 0.8(5) .
C26 C27 C28 C29 1.8(7) .
C27 C28 C29 C30 -0.9(7) .
C28 C29 C30 N3 -0.4(7) .
C30 N3 C26 C27 0.2(5) .
